data_7128460
loop_
_publ_author_name
'Metzelaars, Marvin'
'Sanz, Sergio'
'Rawson, Jeff'
'Hartmann, Rudolf'
'Schneider, Claus M.'
'K\"ogerler, Paul'

_publ_section_title
;
 Fusing pyrene and ferrocene into a chiral, redox-active triangle.
;
_journal_issue 54
_journal_name_full 'Chemical communications (Cambridge, England)'
_journal_page_first 6660
_journal_page_last 6663
_journal_paper_doi 10.1039/d1cc02191e
_journal_volume 57
_journal_year 2021
_chemical_formula_moiety 'C78 H48 Fe3, 2(C7 H8)'
_chemical_formula_sum 'C92 H64 Fe3'
_chemical_formula_weight 1336.98
_space_group_crystal_system triclinic
_space_group_IT_number 2
_space_group_name_Hall '-P 1'
_space_group_name_H-M_alt 'P -1'
_atom_sites_solution_hydrogens geom
_atom_sites_solution_primary dual
_audit_creation_date 2021-04-08
_audit_creation_method
;
Olex2 1.3
(compiled 2020.11.12 svn.r5f609507 for OlexSys, GUI svn.r6272)
;
_audit_update_record
;
2021-04-09 deposited with the CCDC.	2021-06-07 downloaded from the CCDC.
;
_cell_angle_alpha 84.071(2)
_cell_angle_beta 71.467(2)
_cell_angle_gamma 83.634(2)
_cell_formula_units_Z 2
_cell_length_a 11.6754(3)
_cell_length_b 16.8491(3)
_cell_length_c 16.8713(3)
_cell_measurement_reflns_used 23994
_cell_measurement_temperature 99.5(10)
_cell_measurement_theta_max 29.0310
_cell_measurement_theta_min 3.5020
_cell_volume 3119.23(12)
_computing_cell_refinement 'CrysAlisPro 1.171.38.46 (Rigaku OD, 2015)'
_computing_data_collection 'CrysAlisPro 1.171.38.46 (Rigaku OD, 2015)'
_computing_data_reduction 'CrysAlisPro 1.171.40.53 (Rigaku OD, 2019)'
_computing_molecular_graphics 'Olex2 1.3 (Dolomanov et al., 2009)'
_computing_publication_material 'Olex2 1.3 (Dolomanov et al., 2009)'
_computing_structure_refinement 'SHELXL 2018/3 (Sheldrick, 2018)'
_computing_structure_solution 'SHELXT 2014/5 (Sheldrick, 2014)'
_diffrn_ambient_environment N~2~
_diffrn_ambient_temperature 99.5(10)
_diffrn_detector 'CCD plate'
_diffrn_detector_area_resol_mean 10.4623
_diffrn_detector_type Atlas
_diffrn_measured_fraction_theta_full 0.998
_diffrn_measured_fraction_theta_max 0.998
_diffrn_measurement_details
;
List of Runs (angles in degrees, time in seconds):

  # Type    Start    End  Width  t~exp~   \w     \q     \k     \f   Frames
#--------------------------------------------------------------------------
  1  \w    -98.00  22.00   0.50   15.00    --  -13.90 -77.00 150.00  240
  2  \w    -20.00  59.00   0.50   15.00    --   14.52 -99.00  60.00  158
  3  \w    -65.00  46.00   0.50   15.00    --   14.52 -38.00  30.00  222
  4  \w    -43.00  99.00   0.50   15.00    --   14.52  19.00-150.00  284
  5  \w     35.00 107.00   0.50   15.00    --   14.52 178.00  30.00  144
  6  \w    -20.00   9.00   0.50   15.00    --  -13.90 -99.00-150.00   58
  7  \w    -20.00  30.00   0.50   15.00    --  -13.90 -99.00 -30.00  100
  8  \w    -20.00  30.00   0.50   15.00    --  -13.90 -99.00-120.00  100
  9  \w   -105.00 -55.00   0.50   15.00    --  -13.90 178.00  60.00  100
 10  \w    -22.00  99.00   0.50   15.00    --   14.52  77.00   0.00  242
 11  \w    -65.00  46.00   0.50   15.00    --   14.52 -38.00 150.00  222
;
_diffrn_measurement_device 'four-circle diffractometer'
_diffrn_measurement_device_type 'SuperNova, Dual, Cu at home/near, Atlas'
_diffrn_measurement_method '\w scans'
_diffrn_orient_matrix_type 'CrysAlisPro convention (1999,Acta A55,543-557)'
_diffrn_orient_matrix_UB_11 0.0330125000
_diffrn_orient_matrix_UB_12 -0.0381173000
_diffrn_orient_matrix_UB_13 -0.0039881000
_diffrn_orient_matrix_UB_21 0.0534262000
_diffrn_orient_matrix_UB_22 0.0179262000
_diffrn_orient_matrix_UB_23 -0.0027273000
_diffrn_orient_matrix_UB_31 -0.0137709000
_diffrn_orient_matrix_UB_32 -0.0054188000
_diffrn_orient_matrix_UB_33 0.0441940000
_diffrn_radiation_monochromator mirror
_diffrn_radiation_probe x-ray
_diffrn_radiation_type 'Mo K\a'
_diffrn_radiation_wavelength 0.71073
_diffrn_reflns_av_R_equivalents 0.0668
_diffrn_reflns_av_unetI/netI 0.0341
_diffrn_reflns_Laue_measured_fraction_full 0.998
_diffrn_reflns_Laue_measured_fraction_max 0.998
_diffrn_reflns_limit_h_max 14
_diffrn_reflns_limit_h_min -13
_diffrn_reflns_limit_k_max 21
_diffrn_reflns_limit_k_min -20
_diffrn_reflns_limit_l_max 21
_diffrn_reflns_limit_l_min 0
_diffrn_reflns_number 12730
_diffrn_reflns_point_group_measured_fraction_full 0.998
_diffrn_reflns_point_group_measured_fraction_max 0.998
_diffrn_reflns_theta_full 25.242
_diffrn_reflns_theta_max 26.372
_diffrn_reflns_theta_min 3.275
_diffrn_source 'micro-focus sealed X-ray tube'
_diffrn_source_type 'SuperNova (Mo) X-ray Source'
_exptl_absorpt_coefficient_mu 0.742
_exptl_absorpt_correction_T_max 1.000
_exptl_absorpt_correction_T_min 0.462
_exptl_absorpt_correction_type gaussian
_exptl_absorpt_process_details
;
CrysAlisPro 1.171.40.53 (Rigaku Oxford Diffraction, 2019)
Numerical absorption correction based on gaussian integration over
			a multifaceted crystal model
;
_exptl_crystal_colour 'clear reddish orange'
_exptl_crystal_colour_lustre clear
_exptl_crystal_colour_modifier reddish
_exptl_crystal_colour_primary orange
_exptl_crystal_density_diffrn 1.423
_exptl_crystal_description rod
_exptl_crystal_F_000 1388
_exptl_crystal_recrystallization_method
;
grown by slow evaporation from toluene
;
_exptl_crystal_size_max 0.714
_exptl_crystal_size_mid 0.144
_exptl_crystal_size_min 0.111
_refine_diff_density_max 0.752
_refine_diff_density_min -0.499
_refine_diff_density_rms 0.076
_refine_ls_extinction_method none
_refine_ls_goodness_of_fit_ref 1.057
_refine_ls_hydrogen_treatment constr
_refine_ls_matrix_type full
_refine_ls_number_parameters 858
_refine_ls_number_reflns 12730
_refine_ls_number_restraints 0
_refine_ls_restrained_S_all 1.057
_refine_ls_R_factor_all 0.0579
_refine_ls_R_factor_gt 0.0449
_refine_ls_shift/su_max 0.001
_refine_ls_shift/su_mean 0.000
_refine_ls_structure_factor_coef Fsqd
_refine_ls_weighting_details 'w=1/[\s^2^(Fo^2^)+(0.0654P)^2^+2.5174P] where P=(Fo^2^+2Fc^2^)/3'
_refine_ls_weighting_scheme calc
_refine_ls_wR_factor_gt 0.1163
_refine_ls_wR_factor_ref 0.1301
_reflns_Friedel_coverage 0.000
_reflns_number_gt 10479
_reflns_number_total 12730
_reflns_threshold_expression 'I > 2\s(I)'
_cod_data_source_file d1cc02191e6.cif
_cod_data_source_block exp_4115
_cod_depositor_comments 'Adding full bibliography for 7128459--7128462.cif.'
_cod_original_cell_volume 3119.24(12)
_cod_database_code 7128460
_shelx_space_group_comment
;
The symmetry employed for this shelxl refinement is uniquely defined
by the following loop, which should always be used as a source of
symmetry information in preference to the above space-group names.
They are only intended as comments.
;
_olex2_refinement_description
;
1. Others
 Fixed Uiso: H1A(0.031) H1B(0.035) H1C(0.035) H2A(0.034) H2B(0.036) H2C(0.041)
 H3A(0.032) H3B(0.038) H3C(0.04) H4A(0.03) H4B(0.038) H4C(0.036) H6A(0.029)
 H6B(0.036) H6C(0.032) H8A(0.033) H8B(0.034) H8C(0.032) H10A(0.046) H10B(0.037)
 H10C(0.033) H11A(0.048) H11B(0.037) H11C(0.034) H13A(0.035) H13B(0.036)
 H13C(0.032) H15A(0.032) H15B(0.037) H15C(0.033) H17A(0.036) H17B(0.039)
 H17C(0.037) H18A(0.037) H18B(0.037) H18C(0.035) H22A(0.036) H22B(0.04)
 H22C(0.032) H23A(0.041) H23B(0.042) H23C(0.036) H24A(0.042) H24B(0.043)
 H24C(0.035) H25A(0.036) H25B(0.039) H25C(0.032) H1D(0.04) H2D(0.04) H3D(0.048)
 H4D(0.056) H5D(0.048) H7D(0.07) H8D(0.07) H9D(0.07) H1E(0.093) H2E(0.107)
 H3E(0.071) H4E(0.06) H5E(0.054) H7E(0.088) H8E(0.088) H9E(0.088)
 Fixed X: H1A(0.098466) H1B(0.554811) H1C(0.715767) H2A(0.108001)
 H2B(0.374886) H2C(0.84532) H3A(0.26843) H3B(0.220982) H3C(0.929601)
 H4A(0.358374) H4B(0.309084) H4C(0.854847) H6A(0.441579) H6B(0.469578)
 H6C(0.627942) H8A(0.106476) H8B(0.6557) H8C(0.698989) H10A(0.055181)
 H10B(0.831609) H10C(0.574187) H11A(0.112506) H11B(0.946992) H11C(0.416736)
 H13A(0.274139) H13B(0.996443) H13C(0.243979) H15A(0.609314) H15B(0.824993)
 H15C(0.183284) H17A(0.659479) H17B(0.656998) H17C(0.310265) H18A(0.600302)
 H18B(0.531775) H18C(0.462099) H22A(0.354352) H22B(1.061976) H22C(0.026206)
 H23A(0.484673) H23B(1.165353) H23C(-0.119459) H24A(0.670746) H24B(1.116367)
 H24C(-0.079125) H25A(0.658233) H25B(0.981211) H25C(0.089161) H1D(0.821966)
 H2D(0.889301) H3D(0.812742) H4D(0.666724) H5D(0.598778) H7D(0.659455)
 H8D(0.72389) H9D(0.587592) H1E(0.864959) H2E(0.987645) H3E(1.090362)
 H4E(1.059504) H5E(0.930698) H7E(0.833779) H8E(0.722532) H9E(0.794164)
 Fixed Y: H1A(0.200736) H1B(0.950595) H1C(0.453611) H2A(0.05142) H2B(1.011985)
 H2C(0.451383) H3A(0.011215) H3B(0.908892) H3C(0.310544) H4A(0.136296)
 H4B(0.783741) H4C(0.224178) H6A(0.260458) H6B(0.687509) H6C(0.412779)
 H8A(0.337463) H8B(0.862629) H8C(0.183464) H10A(0.482632) H10B(0.828422)
 H10C(0.077762) H11A(0.608192) H11B(0.736573) H11C(0.043373) H13A(0.704064)
 H13B(0.592731) H13C(0.082907) H15A(0.626752) H15B(0.418641) H15C(0.310895)
 H17A(0.482019) H17B(0.452239) H17C(0.415067) H18A(0.356703) H18B(0.544597)
 H18C(0.450814) H22A(0.823653) H22B(0.496311) H22C(0.280466) H23A(0.939676)
 H23B(0.364608) H23C(0.201344) H24A(0.899236) H24B(0.259662) H24C(0.056921)
 H25A(0.757737) H25B(0.325235) H25C(0.045987) H1D(0.167643) H2D(0.288407)
 H3D(0.350974) H4D(0.293054) H5D(0.172393) H7D(0.073144) H8D(0.034824)
 H9D(0.068359) H1E(-0.10714) H2E(-0.1423) H3E(-0.047008) H4E(0.084512)
 H5E(0.121769) H7E(0.012599) H8E(0.017972) H9E(0.093463)
 Fixed Z: H1A(1.109179) H1B(0.703651) H1C(0.317144) H2A(1.106052)
 H2B(0.811623) H2C(0.166829) H3A(0.973767) H3B(0.865457) H3C(0.139184)
 H4A(0.894999) H4B(0.792287) H4C(0.273076) H6A(0.89934) H6B(0.738994)
 H6C(0.454976) H8A(1.036373) H8B(0.590964) H8C(0.397433) H10A(1.062644)
 H10B(0.464261) H10C(0.489403) H11A(1.048584) H11B(0.377689) H11C(0.602348)
 H13A(0.994877) H13B(0.341204) H13C(0.72871) H15A(0.859989) H15B(0.499911)
 H15C(0.789393) H17A(0.828474) H17B(0.629474) H17C(0.701354) H18A(0.840456)
 H18B(0.710006) H18C(0.58462) H22A(1.011712) H22B(0.234987) H22C(0.903242)
 H23A(0.969093) H23B(0.181097) H23C(1.01876) H24A(0.852766) H24B(0.301315)
 H24C(0.986863) H25A(0.823575) H25B(0.428453) H25C(0.85107) H1D(0.841507)
 H2D(0.775392) H3D(0.672139) H4D(0.636543) H5D(0.703089) H7D(0.877563)
 H8D(0.792084) H9D(0.814171) H1E(0.615626) H2E(0.697185) H3E(0.729876)
 H4E(0.68654) H5E(0.609949) H7E(0.497578) H8E(0.579303) H9E(0.540982)
;

loop_
_space_group_symop_operation_xyz
'x, y, z'
'-x, -y, -z'

loop_
_atom_site_label
_atom_site_type_symbol
_atom_site_fract_x
_atom_site_fract_y
_atom_site_fract_z
_atom_site_U_iso_or_equiv
_atom_site_adp_type
_atom_site_occupancy
_atom_site_site_symmetry_order
_atom_site_calc_flag
_atom_site_refinement_flags_posn
_atom_site_refinement_flags_adp
_atom_site_refinement_flags_occupancy
_atom_site_disorder_assembly
_atom_site_disorder_group
Fe1A Fe 0.11450(3) 0.14146(2) 0.96303(2) 0.02298(10) Uani 1 1 d . . . . .
Fe02 Fe 0.45716(3) 0.86005(2) 0.84615(2) 0.02454(10) Uani 1 1 d . . . . .
Fe03 Fe 0.93281(3) 0.36650(2) 0.28293(2) 0.02570(10) Uani 1 1 d . . . . .
C1A C 0.1503(2) 0.17039(15) 1.06710(15) 0.0256(5) Uani 1 1 d . . . . .
H1A H 0.098466 0.200736 1.109179 0.031 Uiso 1 1 calc R U . . .
C1B C 0.4855(2) 0.92534(14) 0.73374(16) 0.0293(6) Uani 1 1 d . . . . .
H1B H 0.554811 0.950595 0.703651 0.035 Uiso 1 1 calc R U . . .
C1C C 0.7575(2) 0.40847(16) 0.29068(16) 0.0292(6) Uani 1 1 d . . . . .
H1C H 0.715767 0.453611 0.317144 0.035 Uiso 1 1 calc R U . . .
C2A C 0.1556(2) 0.08586(15) 1.06531(16) 0.0287(6) Uani 1 1 d . . . . .
H2A H 0.108001 0.051420 1.106052 0.034 Uiso 1 1 calc R U . . .
C2B C 0.3837(2) 0.96028(15) 0.79463(16) 0.0301(6) Uani 1 1 d . . . . .
H2B H 0.374886 1.011985 0.811623 0.036 Uiso 1 1 calc R U . . .
C2C C 0.8311(2) 0.40730(17) 0.20560(17) 0.0340(6) Uani 1 1 d . . . . .
H2C H 0.845320 0.451383 0.166829 0.041 Uiso 1 1 calc R U . . .
C3A C 0.2463(2) 0.06305(15) 0.99062(16) 0.0266(5) Uani 1 1 d . . . . .
H3A H 0.268430 0.011215 0.973767 0.032 Uiso 1 1 calc R U . . .
C3B C 0.2966(2) 0.90178(16) 0.82537(17) 0.0315(6) Uani 1 1 d . . . . .
H3B H 0.220982 0.908892 0.865457 0.038 Uiso 1 1 calc R U . . .
C3C C 0.8788(2) 0.32799(18) 0.19007(17) 0.0334(6) Uani 1 1 d . . . . .
H3C H 0.929601 0.310544 0.139184 0.040 Uiso 1 1 calc R U . . .
C4A C 0.2971(2) 0.13402(14) 0.94614(16) 0.0253(5) Uani 1 1 d . . . . .
H4A H 0.358374 0.136296 0.894999 0.030 Uiso 1 1 calc R U . . .
C4B C 0.3465(2) 0.83122(16) 0.78372(17) 0.0317(6) Uani 1 1 d . . . . .
H4B H 0.309084 0.783741 0.792287 0.038 Uiso 1 1 calc R U . . .
C4C C 0.8358(2) 0.27896(16) 0.26580(16) 0.0303(6) Uani 1 1 d . . . . .
H4C H 0.854847 0.224178 0.273076 0.036 Uiso 1 1 calc R U . . .
C5A C 0.2385(2) 0.20081(14) 0.99294(15) 0.0236(5) Uani 1 1 d . . . . .
C5B C 0.4642(2) 0.84494(15) 0.72610(16) 0.0274(5) Uani 1 1 d . . . . .
C5C C 0.7582(2) 0.32872(15) 0.32885(16) 0.0265(5) Uani 1 1 d . . . . .
C6A C 0.3862(2) 0.30196(14) 0.92362(15) 0.0245(5) Uani 1 1 d . . . . .
H6A H 0.441579 0.260458 0.899340 0.029 Uiso 1 1 calc R U . . .
C6B C 0.5326(2) 0.70348(15) 0.69236(16) 0.0298(6) Uani 1 1 d . . . . .
H6B H 0.469578 0.687509 0.738994 0.036 Uiso 1 1 calc R U . . .
C6C C 0.6098(2) 0.35964(15) 0.46700(15) 0.0268(5) Uani 1 1 d . . . . .
H6C H 0.627942 0.412779 0.454976 0.032 Uiso 1 1 calc R U . . .
C7A C 0.2687(2) 0.28503(14) 0.97246(14) 0.0230(5) Uani 1 1 d . . . . .
C7B C 0.5480(2) 0.78521(15) 0.67332(16) 0.0284(5) Uani 1 1 d . . . . .
C7C C 0.6768(2) 0.30282(15) 0.41197(15) 0.0252(5) Uani 1 1 d . . . . .
C8A C 0.1855(2) 0.34817(15) 1.00573(15) 0.0278(5) Uani 1 1 d . . . . .
H8A H 0.106476 0.337463 1.036373 0.033 Uiso 1 1 calc R U . . .
C8B C 0.6438(2) 0.80851(15) 0.60331(16) 0.0283(5) Uani 1 1 d . . . . .
H8B H 0.655700 0.862629 0.590964 0.034 Uiso 1 1 calc R U . . .
C8C C 0.6526(2) 0.22216(15) 0.43243(16) 0.0264(5) Uani 1 1 d . . . . .
H8C H 0.698989 0.183464 0.397433 0.032 Uiso 1 1 calc R U . . .
C9A C 0.2170(2) 0.42727(15) 0.99450(16) 0.0268(5) Uani 1 1 d . . . . .
C9B C 0.7216(2) 0.75291(15) 0.55168(16) 0.0278(5) Uani 1 1 d . . . . .
C9C C 0.5602(2) 0.19892(14) 0.50443(15) 0.0258(5) Uani 1 1 d . . . . .
C10A C 0.1345(3) 0.49236(17) 1.03184(18) 0.0385(7) Uani 1 1 d . . . . .
H10A H 0.055181 0.482632 1.062644 0.046 Uiso 1 1 calc R U . . .
C10B C 0.8172(2) 0.77471(15) 0.47738(16) 0.0306(6) Uani 1 1 d . . . . .
H10B H 0.831609 0.828422 0.464261 0.037 Uiso 1 1 calc R U . . .
C10C C 0.5290(2) 0.11711(14) 0.52397(16) 0.0277(5) Uani 1 1 d . . . . .
H10C H 0.574187 0.077762 0.489403 0.033 Uiso 1 1 calc R U . . .
C11A C 0.1688(3) 0.56746(17) 1.02355(19) 0.0398(7) Uani 1 1 d . . . . .
H11A H 0.112506 0.608192 1.048584 0.048 Uiso 1 1 calc R U . . .
C11B C 0.8871(2) 0.71972(15) 0.42584(17) 0.0312(6) Uani 1 1 d . . . . .
H11B H 0.946992 0.736573 0.377689 0.037 Uiso 1 1 calc R U . . .
C11C C 0.4350(2) 0.09654(15) 0.59172(16) 0.0285(5) Uani 1 1 d . . . . .
H11C H 0.416736 0.043373 0.602348 0.034 Uiso 1 1 calc R U . . .
C12A C 0.2907(2) 0.58605(15) 0.97677(15) 0.0280(5) Uani 1 1 d . . . . .
C12B C 0.8706(2) 0.63537(15) 0.44403(16) 0.0285(5) Uani 1 1 d . . . . .
C12C C 0.3627(2) 0.15485(14) 0.64760(15) 0.0259(5) Uani 1 1 d . . . . .
C13A C 0.3291(2) 0.66279(15) 0.96969(16) 0.0293(6) Uani 1 1 d . . . . .
H13A H 0.274139 0.704064 0.994877 0.035 Uiso 1 1 calc R U . . .
C13B C 0.9386(2) 0.57692(15) 0.39094(16) 0.0301(6) Uani 1 1 d . . . . .
H13B H 0.996443 0.592731 0.341204 0.036 Uiso 1 1 calc R U . . .
C13C C 0.2645(2) 0.13560(14) 0.71769(15) 0.0264(5) Uani 1 1 d . . . . .
H13C H 0.243979 0.082907 0.728710 0.032 Uiso 1 1 calc R U . . .
C14A C 0.4491(2) 0.67888(14) 0.92528(15) 0.0263(5) Uani 1 1 d . . . . .
C14B C 0.9221(2) 0.49555(15) 0.41050(16) 0.0290(5) Uani 1 1 d . . . . .
C14C C 0.1965(2) 0.19298(14) 0.77143(15) 0.0250(5) Uani 1 1 d . . . . .
C15A C 0.5296(2) 0.61640(14) 0.88897(16) 0.0267(5) Uani 1 1 d . . . . .
H15A H 0.609314 0.626752 0.859989 0.032 Uiso 1 1 calc R U . . .
C15B C 0.8350(2) 0.47280(15) 0.48558(17) 0.0309(6) Uani 1 1 d . . . . .
H15B H 0.824993 0.418641 0.499911 0.037 Uiso 1 1 calc R U . . .
C15C C 0.2279(2) 0.27213(15) 0.75380(16) 0.0275(5) Uani 1 1 d . . . . .
H15C H 0.183284 0.310895 0.789393 0.033 Uiso 1 1 calc R U . . .
C16A C 0.4962(2) 0.53798(14) 0.89394(15) 0.0248(5) Uani 1 1 d . . . . .
C16B C 0.7629(2) 0.52829(15) 0.53941(16) 0.0288(5) Uani 1 1 d . . . . .
C16C C 0.3238(2) 0.29435(14) 0.68452(16) 0.0263(5) Uani 1 1 d . . . . .
C17A C 0.5795(2) 0.47266(15) 0.85775(17) 0.0301(6) Uani 1 1 d . . . . .
H17A H 0.659479 0.482019 0.828474 0.036 Uiso 1 1 calc R U . . .
C17B C 0.6677(3) 0.50621(15) 0.61428(17) 0.0325(6) Uani 1 1 d . . . . .
H17B H 0.656998 0.452239 0.629474 0.039 Uiso 1 1 calc R U . . .
C17C C 0.3539(2) 0.37623(15) 0.66554(17) 0.0310(6) Uani 1 1 d . . . . .
H17C H 0.310265 0.415067 0.701354 0.037 Uiso 1 1 calc R U . . .
C18A C 0.5443(2) 0.39769(15) 0.86521(17) 0.0306(6) Uani 1 1 d . . . . .
H18A H 0.600302 0.356703 0.840456 0.037 Uiso 1 1 calc R U . . .
C18B C 0.5937(3) 0.56135(15) 0.66302(17) 0.0311(6) Uani 1 1 d . . . . .
H18B H 0.531775 0.544597 0.710006 0.037 Uiso 1 1 calc R U . . .
C18C C 0.4452(2) 0.39741(15) 0.59600(16) 0.0294(6) Uani 1 1 d . . . . .
H18C H 0.462099 0.450814 0.584620 0.035 Uiso 1 1 calc R U . . .
C19A C 0.4221(2) 0.38019(14) 0.91062(15) 0.0235(5) Uani 1 1 d . . . . .
C19B C 0.6082(2) 0.64596(15) 0.64392(16) 0.0276(5) Uani 1 1 d . . . . .
C19C C 0.5164(2) 0.33938(14) 0.53960(16) 0.0250(5) Uani 1 1 d . . . . .
C20A C 0.3375(2) 0.44339(14) 0.94703(14) 0.0235(5) Uani 1 1 d . . . . .
C20B C 0.7041(2) 0.66962(15) 0.57142(15) 0.0258(5) Uani 1 1 d . . . . .
C20C C 0.4903(2) 0.25724(14) 0.55848(15) 0.0240(5) Uani 1 1 d . . . . .
C21A C 0.3740(2) 0.52272(14) 0.93849(14) 0.0236(5) Uani 1 1 d . . . . .
C21B C 0.7795(2) 0.61156(15) 0.51846(16) 0.0274(5) Uani 1 1 d . . . . .
C21C C 0.3928(2) 0.23579(14) 0.63025(15) 0.0241(5) Uani 1 1 d . . . . .
C22A C 0.4291(3) 0.82446(15) 0.97017(16) 0.0304(6) Uani 1 1 d . . . . .
H22A H 0.354352 0.823653 1.011712 0.036 Uiso 1 1 calc R U . . .
C22B C 1.0589(2) 0.44749(16) 0.26652(18) 0.0335(6) Uani 1 1 d . . . . .
H22B H 1.061976 0.496311 0.234987 0.040 Uiso 1 1 calc R U . . .
C22C C 0.0214(2) 0.22543(15) 0.90664(16) 0.0271(5) Uani 1 1 d . . . . .
H22C H 0.026206 0.280466 0.903242 0.032 Uiso 1 1 calc R U . . .
C23A C 0.5026(3) 0.89032(16) 0.94591(18) 0.0345(6) Uani 1 1 d . . . . .
H23A H 0.484673 0.939676 0.969093 0.041 Uiso 1 1 calc R U . . .
C23B C 1.1174(2) 0.37292(17) 0.23578(19) 0.0353(6) Uani 1 1 d . . . . .
H23B H 1.165353 0.364608 0.181097 0.042 Uiso 1 1 calc R U . . .
C23C C -0.0611(2) 0.18067(16) 0.97226(17) 0.0297(6) Uani 1 1 d . . . . .
H23C H -0.119459 0.201344 1.018760 0.036 Uiso 1 1 calc R U . . .
C24A C 0.6077(3) 0.86737(15) 0.88038(19) 0.0349(6) Uani 1 1 d . . . . .
H24A H 0.670746 0.899236 0.852766 0.042 Uiso 1 1 calc R U . . .
C24B C 1.0894(2) 0.31368(17) 0.30369(19) 0.0362(6) Uani 1 1 d . . . . .
H24B H 1.116367 0.259662 0.301315 0.043 Uiso 1 1 calc R U . . .
C24C C -0.0385(2) 0.09918(16) 0.95409(16) 0.0295(6) Uani 1 1 d . . . . .
H24C H -0.079125 0.056921 0.986863 0.035 Uiso 1 1 calc R U . . .
C25A C 0.6007(2) 0.78719(15) 0.86383(17) 0.0300(6) Uani 1 1 d . . . . .
H25A H 0.658233 0.757737 0.823575 0.036 Uiso 1 1 calc R U . . .
C25B C 1.0135(2) 0.35091(16) 0.37569(18) 0.0327(6) Uani 1 1 d . . . . .
H25B H 0.981211 0.325235 0.428453 0.039 Uiso 1 1 calc R U . . .
C25C C 0.0570(2) 0.09300(15) 0.87728(16) 0.0268(5) Uani 1 1 d . . . . .
H25C H 0.089161 0.045987 0.851070 0.032 Uiso 1 1 calc R U . . .
C26A C 0.4897(2) 0.75970(15) 0.91980(16) 0.0281(5) Uani 1 1 d . . . . .
C26B C 0.9946(2) 0.43487(16) 0.35375(18) 0.0313(6) Uani 1 1 d . . . . .
C26C C 0.0955(2) 0.17163(14) 0.84686(15) 0.0254(5) Uani 1 1 d . . . . .
C1D C 0.7906(2) 0.19260(17) 0.80015(17) 0.0332(6) Uani 1 1 d . . . . .
H1D H 0.821966 0.167643 0.841507 0.040 Uiso 1 1 calc R U . . .
C2D C 0.8312(2) 0.26505(17) 0.76057(17) 0.0335(6) Uani 1 1 d . . . . .
H2D H 0.889301 0.288407 0.775392 0.040 Uiso 1 1 calc R U . . .
C3D C 0.7853(3) 0.30253(17) 0.69911(19) 0.0398(7) Uani 1 1 d . . . . .
H3D H 0.812742 0.350974 0.672139 0.048 Uiso 1 1 calc R U . . .
C4D C 0.6981(3) 0.26777(18) 0.6777(2) 0.0468(8) Uani 1 1 d . . . . .
H4D H 0.666724 0.293054 0.636543 0.056 Uiso 1 1 calc R U . . .
C5D C 0.6575(3) 0.19523(17) 0.7177(2) 0.0399(7) Uani 1 1 d . . . . .
H5D H 0.598778 0.172393 0.703089 0.048 Uiso 1 1 calc R U . . .
C6D C 0.7034(3) 0.15646(16) 0.77893(17) 0.0328(6) Uani 1 1 d . . . . .
C7D C 0.6651(3) 0.07593(18) 0.8193(2) 0.0468(8) Uani 1 1 d . . . . .
H7D H 0.659455 0.073144 0.877563 0.070 Uiso 1 1 calc R U . . .
H8D H 0.723890 0.034824 0.792084 0.070 Uiso 1 1 calc R U . . .
H9D H 0.587592 0.068359 0.814171 0.070 Uiso 1 1 calc R U . . .
C1E C 0.9032(4) -0.0679(2) 0.6302(3) 0.0773(14) Uani 1 1 d . . . . .
H1E H 0.864959 -0.107140 0.615626 0.093 Uiso 1 1 calc R U . . .
C2E C 0.9774(5) -0.0890(2) 0.6780(3) 0.0895(17) Uani 1 1 d . . . . .
H2E H 0.987645 -0.142300 0.697185 0.107 Uiso 1 1 calc R U . . .
C3E C 1.0378(4) -0.0320(2) 0.6985(2) 0.0592(10) Uani 1 1 d . . . . .
H3E H 1.090362 -0.047008 0.729876 0.071 Uiso 1 1 calc R U . . .
C4E C 1.0196(3) 0.0459(2) 0.6726(2) 0.0503(8) Uani 1 1 d . . . . .
H4E H 1.059504 0.084512 0.686540 0.060 Uiso 1 1 calc R U . . .
C5E C 0.9432(3) 0.06789(19) 0.6262(2) 0.0451(7) Uani 1 1 d . . . . .
H5E H 0.930698 0.121769 0.609949 0.054 Uiso 1 1 calc R U . . .
C6E C 0.8836(3) 0.0122(2) 0.6024(2) 0.0463(8) Uani 1 1 d . . . . .
C7E C 0.8011(3) 0.0362(2) 0.5504(2) 0.0590(9) Uani 1 1 d . . . . .
H7E H 0.833779 0.012599 0.497578 0.088 Uiso 1 1 calc R U . . .
H8E H 0.722532 0.017972 0.579303 0.088 Uiso 1 1 calc R U . . .
H9E H 0.794164 0.093463 0.540982 0.088 Uiso 1 1 calc R U . . .

loop_
_atom_site_aniso_label
_atom_site_aniso_U_11
_atom_site_aniso_U_22
_atom_site_aniso_U_33
_atom_site_aniso_U_23
_atom_site_aniso_U_13
_atom_site_aniso_U_12
Fe1A 0.02494(19) 0.01744(18) 0.02729(19) 0.00523(14) -0.00812(15) -0.01109(14)
Fe02 0.0290(2) 0.01544(18) 0.0327(2) 0.00384(14) -0.01324(16) -0.01058(14)
Fe03 0.02289(19) 0.02130(19) 0.0337(2) -0.00154(15) -0.00759(15) -0.00912(14)
C1A 0.0295(13) 0.0240(12) 0.0256(12) 0.0037(10) -0.0108(10) -0.0107(10)
C1B 0.0356(14) 0.0182(12) 0.0338(13) 0.0088(10) -0.0114(11) -0.0092(10)
C1C 0.0239(13) 0.0277(13) 0.0336(13) 0.0051(11) -0.0063(11) -0.0068(10)
C2A 0.0333(14) 0.0232(13) 0.0326(13) 0.0089(10) -0.0134(11) -0.0155(11)
C2B 0.0372(15) 0.0202(12) 0.0355(14) 0.0033(10) -0.0161(12) -0.0038(11)
C2C 0.0278(14) 0.0392(16) 0.0337(14) 0.0102(12) -0.0084(11) -0.0122(12)
C3A 0.0304(13) 0.0173(12) 0.0360(14) 0.0047(10) -0.0153(11) -0.0098(10)
C3B 0.0271(13) 0.0298(14) 0.0398(15) 0.0038(11) -0.0147(12) -0.0049(11)
C3C 0.0245(13) 0.0449(17) 0.0322(14) -0.0045(12) -0.0060(11) -0.0154(12)
C4A 0.0235(12) 0.0204(12) 0.0326(13) 0.0034(10) -0.0083(10) -0.0109(10)
C4B 0.0351(15) 0.0263(13) 0.0417(15) 0.0029(11) -0.0213(12) -0.0128(11)
C4C 0.0260(13) 0.0285(13) 0.0381(14) -0.0047(11) -0.0080(11) -0.0131(11)
C5A 0.0245(12) 0.0205(12) 0.0279(12) 0.0028(9) -0.0096(10) -0.0106(9)
C5B 0.0325(14) 0.0230(12) 0.0310(13) 0.0063(10) -0.0159(11) -0.0097(10)
C5C 0.0224(12) 0.0251(13) 0.0339(13) 0.0002(10) -0.0096(10) -0.0094(10)
C6A 0.0254(12) 0.0187(12) 0.0284(12) 0.0018(9) -0.0062(10) -0.0071(10)
C6B 0.0342(14) 0.0260(13) 0.0325(13) 0.0039(11) -0.0131(11) -0.0133(11)
C6C 0.0290(13) 0.0200(12) 0.0327(13) 0.0040(10) -0.0106(11) -0.0100(10)
C7A 0.0275(13) 0.0194(12) 0.0237(12) 0.0036(9) -0.0084(10) -0.0116(10)
C7B 0.0348(14) 0.0232(13) 0.0334(13) 0.0026(10) -0.0178(11) -0.0108(11)
C7C 0.0242(12) 0.0236(12) 0.0303(13) 0.0016(10) -0.0111(10) -0.0081(10)
C8A 0.0270(13) 0.0241(13) 0.0279(12) 0.0016(10) 0.0002(10) -0.0127(10)
C8B 0.0366(15) 0.0180(12) 0.0356(14) 0.0043(10) -0.0172(12) -0.0117(10)
C8C 0.0274(13) 0.0215(12) 0.0319(13) -0.0018(10) -0.0108(11) -0.0045(10)
C9A 0.0266(13) 0.0210(12) 0.0300(13) -0.0010(10) -0.0027(10) -0.0091(10)
C9B 0.0335(14) 0.0214(12) 0.0338(13) 0.0034(10) -0.0161(11) -0.0121(10)
C9C 0.0301(13) 0.0204(12) 0.0301(13) 0.0020(10) -0.0130(11) -0.0077(10)
C10A 0.0308(15) 0.0277(14) 0.0457(16) -0.0057(12) 0.0074(12) -0.0103(11)
C10B 0.0377(15) 0.0209(12) 0.0377(14) 0.0045(11) -0.0159(12) -0.0148(11)
C10C 0.0347(14) 0.0167(12) 0.0323(13) -0.0021(10) -0.0108(11) -0.0034(10)
C11A 0.0363(16) 0.0245(14) 0.0474(17) -0.0078(12) 0.0060(13) -0.0076(12)
C11B 0.0357(15) 0.0260(13) 0.0351(14) 0.0034(11) -0.0134(12) -0.0144(11)
C11C 0.0370(14) 0.0166(12) 0.0344(13) 0.0037(10) -0.0138(11) -0.0094(10)
C12A 0.0325(14) 0.0202(12) 0.0286(13) 0.0005(10) -0.0040(11) -0.0093(10)
C12B 0.0319(14) 0.0252(13) 0.0337(13) 0.0014(10) -0.0159(11) -0.0109(11)
C12C 0.0303(13) 0.0194(12) 0.0302(13) 0.0040(10) -0.0121(11) -0.0086(10)
C13A 0.0346(14) 0.0188(12) 0.0306(13) -0.0001(10) -0.0038(11) -0.0065(10)
C13B 0.0340(14) 0.0278(13) 0.0316(13) 0.0006(11) -0.0117(11) -0.0137(11)
C13C 0.0312(13) 0.0182(12) 0.0323(13) 0.0058(10) -0.0128(11) -0.0101(10)
C14A 0.0372(14) 0.0195(12) 0.0251(12) 0.0056(9) -0.0127(11) -0.0117(10)
C14B 0.0322(14) 0.0242(13) 0.0362(14) -0.0027(11) -0.0160(11) -0.0090(11)
C14C 0.0279(13) 0.0221(12) 0.0271(12) 0.0058(10) -0.0113(10) -0.0102(10)
C15A 0.0277(13) 0.0210(12) 0.0348(13) 0.0094(10) -0.0141(11) -0.0135(10)
C15B 0.0395(15) 0.0194(12) 0.0394(15) 0.0023(11) -0.0186(12) -0.0112(11)
C15C 0.0328(14) 0.0183(12) 0.0300(13) 0.0014(10) -0.0068(11) -0.0080(10)
C16A 0.0262(13) 0.0195(12) 0.0297(12) 0.0044(10) -0.0097(10) -0.0089(10)
C16B 0.0360(14) 0.0220(12) 0.0331(13) 0.0024(10) -0.0160(11) -0.0106(11)
C16C 0.0304(13) 0.0192(12) 0.0303(13) 0.0027(10) -0.0097(11) -0.0091(10)
C17A 0.0205(12) 0.0222(13) 0.0440(15) 0.0052(11) -0.0049(11) -0.0081(10)
C17B 0.0422(16) 0.0199(12) 0.0390(14) 0.0064(11) -0.0166(12) -0.0132(11)
C17C 0.0349(14) 0.0168(12) 0.0375(14) -0.0007(10) -0.0049(12) -0.0067(10)
C18A 0.0225(13) 0.0202(12) 0.0431(15) 0.0017(11) -0.0022(11) -0.0043(10)
C18B 0.0371(15) 0.0239(13) 0.0334(14) 0.0064(11) -0.0114(12) -0.0133(11)
C18C 0.0348(14) 0.0162(12) 0.0365(14) 0.0038(10) -0.0089(11) -0.0101(10)
C19A 0.0250(12) 0.0182(11) 0.0266(12) 0.0040(9) -0.0066(10) -0.0090(9)
C19B 0.0349(14) 0.0226(13) 0.0307(13) 0.0036(10) -0.0165(11) -0.0116(11)
C19C 0.0262(13) 0.0184(12) 0.0320(13) 0.0030(10) -0.0107(10) -0.0087(10)
C20A 0.0264(12) 0.0192(12) 0.0241(12) 0.0042(9) -0.0063(10) -0.0090(10)
C20B 0.0302(13) 0.0215(12) 0.0299(13) 0.0025(10) -0.0136(11) -0.0107(10)
C20C 0.0262(13) 0.0183(12) 0.0293(12) 0.0037(9) -0.0107(10) -0.0080(10)
C21A 0.0284(13) 0.0194(12) 0.0235(11) 0.0041(9) -0.0083(10) -0.0088(10)
C21B 0.0342(14) 0.0214(12) 0.0329(13) 0.0027(10) -0.0173(11) -0.0119(10)
C21C 0.0276(13) 0.0168(11) 0.0300(12) 0.0050(9) -0.0116(10) -0.0086(9)
C22A 0.0438(16) 0.0230(13) 0.0283(13) 0.0028(10) -0.0157(12) -0.0100(11)
C22B 0.0284(14) 0.0277(14) 0.0459(16) -0.0032(12) -0.0100(12) -0.0132(11)
C22C 0.0271(13) 0.0212(12) 0.0342(13) 0.0082(10) -0.0119(11) -0.0090(10)
C23A 0.0493(17) 0.0214(13) 0.0438(16) 0.0029(11) -0.0282(14) -0.0123(12)
C23B 0.0208(13) 0.0346(15) 0.0522(17) -0.0072(13) -0.0093(12) -0.0118(11)
C23C 0.0253(13) 0.0285(13) 0.0348(14) 0.0052(11) -0.0084(11) -0.0098(10)
C24A 0.0394(16) 0.0200(13) 0.0554(17) 0.0052(12) -0.0282(14) -0.0127(11)
C24B 0.0285(14) 0.0289(14) 0.0561(18) -0.0072(13) -0.0188(13) -0.0022(11)
C24C 0.0282(13) 0.0294(13) 0.0341(14) 0.0094(11) -0.0129(11) -0.0168(11)
C25A 0.0347(14) 0.0187(12) 0.0432(15) 0.0060(11) -0.0211(12) -0.0108(10)
C25B 0.0319(14) 0.0288(14) 0.0444(15) -0.0006(12) -0.0205(12) -0.0072(11)
C25C 0.0318(14) 0.0231(12) 0.0306(13) 0.0050(10) -0.0148(11) -0.0141(10)
C26A 0.0352(14) 0.0205(12) 0.0329(13) 0.0048(10) -0.0165(11) -0.0091(10)
C26B 0.0286(14) 0.0262(13) 0.0453(15) -0.0050(11) -0.0160(12) -0.0118(11)
C26C 0.0289(13) 0.0214(12) 0.0294(13) 0.0062(10) -0.0133(11) -0.0116(10)
C1D 0.0312(14) 0.0353(15) 0.0312(13) -0.0014(11) -0.0072(11) -0.0026(11)
C2D 0.0254(13) 0.0353(15) 0.0403(15) -0.0038(12) -0.0088(12) -0.0077(11)
C3D 0.0388(16) 0.0292(15) 0.0521(18) 0.0041(13) -0.0151(14) -0.0089(12)
C4D 0.054(2) 0.0338(16) 0.064(2) 0.0071(14) -0.0360(17) -0.0076(14)
C5D 0.0389(16) 0.0314(15) 0.0559(18) -0.0019(13) -0.0219(14) -0.0093(12)
C6D 0.0338(15) 0.0266(14) 0.0349(14) -0.0008(11) -0.0065(12) -0.0024(11)
C7D 0.0514(19) 0.0363(17) 0.0512(18) 0.0049(14) -0.0130(15) -0.0137(14)
C1E 0.098(3) 0.0367(19) 0.131(4) 0.002(2) -0.082(3) -0.018(2)
C2E 0.130(4) 0.036(2) 0.143(4) 0.026(2) -0.103(4) -0.028(2)
C3E 0.076(3) 0.051(2) 0.062(2) 0.0092(17) -0.038(2) -0.0202(19)
C4E 0.050(2) 0.0482(19) 0.056(2) -0.0027(16) -0.0167(16) -0.0165(16)
C5E 0.0484(19) 0.0336(16) 0.0487(18) -0.0031(13) -0.0060(15) -0.0117(14)
C6E 0.0462(18) 0.0489(19) 0.0440(17) -0.0027(14) -0.0156(14) -0.0001(15)
C7E 0.056(2) 0.056(2) 0.071(2) -0.0040(18) -0.0289(19) -0.0034(17)

loop_
_atom_type_symbol
_atom_type_description
_atom_type_scat_dispersion_real
_atom_type_scat_dispersion_imag
_atom_type_scat_source
C C 0.0033 0.0016 'International Tables Vol C Tables 4.2.6.8 and 6.1.1.4'
H H 0.0000 0.0000 'International Tables Vol C Tables 4.2.6.8 and 6.1.1.4'
Fe Fe 0.3463 0.8444 'International Tables Vol C Tables 4.2.6.8 and 6.1.1.4'

loop_
_exptl_crystal_face_index_h
_exptl_crystal_face_index_k
_exptl_crystal_face_index_l
_exptl_crystal_face_perp_dist
-15 2 0 0.0601
15 -2 -1 0.0482
5 -2 23 0.2115
-6 2 -23 0.4795
0 -24 -2 0.0739
0 24 1 0.0313

loop_
_geom_angle_atom_site_label_1
_geom_angle_atom_site_label_2
_geom_angle_atom_site_label_3
_geom_angle
_geom_angle_site_symmetry_1
_geom_angle_site_symmetry_3
_geom_angle_publ_flag
C1A Fe1A C3A 68.43(10) . . ?
C1A Fe1A C4A 68.26(10) . . ?
C1A Fe1A C5A 40.87(9) . . ?
C1A Fe1A C24C 129.09(10) . . ?
C1A Fe1A C25C 166.97(10) . . ?
C1A Fe1A C26C 151.04(10) . . ?
C2A Fe1A C1A 40.69(10) . . ?
C2A Fe1A C3A 40.59(10) . . ?
C2A Fe1A C4A 68.26(10) . . ?
C2A Fe1A C5A 68.65(9) . . ?
C2A Fe1A C23C 119.92(11) . . ?
C2A Fe1A C24C 109.80(10) . . ?
C2A Fe1A C25C 128.79(10) . . ?
C2A Fe1A C26C 165.60(11) . . ?
C3A Fe1A C5A 68.63(10) . . ?
C4A Fe1A C3A 40.70(9) . . ?
C4A Fe1A C5A 40.56(10) . . ?
C22C Fe1A C1A 118.03(10) . . ?
C22C Fe1A C2A 152.94(11) . . ?
C22C Fe1A C3A 164.36(10) . . ?
C22C Fe1A C4A 126.03(10) . . ?
C22C Fe1A C5A 106.23(10) . . ?
C22C Fe1A C23C 40.94(10) . . ?
C22C Fe1A C24C 68.53(10) . . ?
C22C Fe1A C25C 68.63(10) . . ?
C22C Fe1A C26C 41.07(10) . . ?
C23C Fe1A C1A 108.65(11) . . ?
C23C Fe1A C3A 153.64(10) . . ?
C23C Fe1A C4A 164.67(10) . . ?
C23C Fe1A C5A 127.38(10) . . ?
C23C Fe1A C24C 40.47(11) . . ?
C23C Fe1A C25C 68.34(11) . . ?
C23C Fe1A C26C 69.11(10) . . ?
C24C Fe1A C3A 119.80(10) . . ?
C24C Fe1A C4A 152.83(11) . . ?
C24C Fe1A C5A 166.13(11) . . ?
C25C Fe1A C3A 108.27(10) . . ?
C25C Fe1A C4A 118.09(11) . . ?
C25C Fe1A C5A 151.04(10) . . ?
C25C Fe1A C24C 40.57(10) . . ?
C25C Fe1A C26C 41.09(9) . . ?
C26C Fe1A C3A 126.60(10) . . ?
C26C Fe1A C4A 105.91(10) . . ?
C26C Fe1A C5A 116.13(9) . . ?
C26C Fe1A C24C 68.97(10) . . ?
C1B Fe02 C2B 40.55(10) . . ?
C1B Fe02 C3B 68.54(11) . . ?
C1B Fe02 C5B 41.00(10) . . ?
C1B Fe02 C22A 164.36(10) . . ?
C1B Fe02 C23A 125.51(11) . . ?
C1B Fe02 C25A 117.16(11) . . ?
C1B Fe02 C26A 152.22(11) . . ?
C2B Fe02 C3B 40.95(10) . . ?
C2B Fe02 C22A 128.60(11) . . ?
C2B Fe02 C26A 165.92(11) . . ?
C3B Fe02 C26A 127.62(11) . . ?
C4B Fe02 C1B 68.73(11) . . ?
C4B Fe02 C2B 68.67(11) . . ?
C4B Fe02 C3B 40.59(11) . . ?
C4B Fe02 C5B 41.29(11) . . ?
C4B Fe02 C22A 121.53(11) . . ?
C4B Fe02 C23A 156.81(12) . . ?
C4B Fe02 C24A 161.41(12) . . ?
C4B Fe02 C25A 124.62(11) . . ?
C4B Fe02 C26A 107.65(10) . . ?
C5B Fe02 C2B 69.00(10) . . ?
C5B Fe02 C3B 69.07(11) . . ?
C5B Fe02 C22A 154.43(10) . . ?
C5B Fe02 C23A 161.29(11) . . ?
C5B Fe02 C25A 104.33(11) . . ?
C5B Fe02 C26A 117.86(10) . . ?
C22A Fe02 C3B 110.61(11) . . ?
C22A Fe02 C26A 40.74(10) . . ?
C23A Fe02 C2B 109.02(11) . . ?
C23A Fe02 C3B 122.45(12) . . ?
C23A Fe02 C22A 40.75(10) . . ?
C23A Fe02 C25A 68.45(11) . . ?
C23A Fe02 C26A 68.66(10) . . ?
C24A Fe02 C1B 105.59(11) . . ?
C24A Fe02 C2B 119.26(11) . . ?
C24A Fe02 C3B 155.56(11) . . ?
C24A Fe02 C5B 122.97(12) . . ?
C24A Fe02 C22A 68.37(12) . . ?
C24A Fe02 C23A 40.53(12) . . ?
C24A Fe02 C25A 40.82(10) . . ?
C24A Fe02 C26A 68.66(10) . . ?
C25A Fe02 C2B 152.62(11) . . ?
C25A Fe02 C3B 163.32(10) . . ?
C25A Fe02 C22A 68.38(11) . . ?
C25A Fe02 C26A 40.73(10) . . ?
C1C Fe03 C5C 40.36(10) . . ?
C1C Fe03 C23B 152.16(11) . . ?
C1C Fe03 C24B 166.44(11) . . ?
C1C Fe03 C26B 108.53(11) . . ?
C2C Fe03 C1C 40.45(10) . . ?
C2C Fe03 C4C 68.04(11) . . ?
C2C Fe03 C5C 68.08(10) . . ?
C2C Fe03 C22B 106.92(11) . . ?
C2C Fe03 C23B 117.71(11) . . ?
C2C Fe03 C24B 152.05(12) . . ?
C2C Fe03 C26B 126.74(11) . . ?
C3C Fe03 C1C 67.79(11) . . ?
C3C Fe03 C2C 40.13(11) . . ?
C3C Fe03 C4C 40.69(11) . . ?
C3C Fe03 C5C 68.19(10) . . ?
C3C Fe03 C22B 125.79(11) . . ?
C3C Fe03 C23B 106.87(11) . . ?
C3C Fe03 C24B 119.12(11) . . ?
C3C Fe03 C25B 153.78(11) . . ?
C3C Fe03 C26B 163.51(11) . . ?
C4C Fe03 C1C 67.98(11) . . ?
C4C Fe03 C5C 40.59(10) . . ?
C4C Fe03 C22B 163.90(11) . . ?
C4C Fe03 C23B 126.83(11) . . ?
C4C Fe03 C24B 108.89(11) . . ?
C4C Fe03 C26B 154.54(11) . . ?
C22B Fe03 C1C 118.86(11) . . ?
C22B Fe03 C5C 153.45(11) . . ?
C22B Fe03 C23B 40.60(11) . . ?
C22B Fe03 C24B 67.92(11) . . ?
C22B Fe03 C26B 40.55(11) . . ?
C23B Fe03 C5C 165.33(11) . . ?
C23B Fe03 C24B 40.32(11) . . ?
C23B Fe03 C26B 68.42(11) . . ?
C24B Fe03 C5C 128.80(11) . . ?
C24B Fe03 C26B 68.24(11) . . ?
C25B Fe03 C1C 128.81(11) . . ?
C25B Fe03 C2C 165.50(11) . . ?
C25B Fe03 C4C 120.48(11) . . ?
C25B Fe03 C5C 109.90(11) . . ?
C25B Fe03 C22B 68.07(11) . . ?
C25B Fe03 C23B 68.02(12) . . ?
C25B Fe03 C24B 40.31(11) . . ?
C25B Fe03 C26B 40.77(10) . . ?
C26B Fe03 C5C 120.21(10) . . ?
Fe1A C1A H1A 126.0 . . ?
C2A C1A Fe1A 69.62(14) . . ?
C2A C1A H1A 125.9 . . ?
C2A C1A C5A 108.3(2) . . ?
C5A C1A Fe1A 70.07(14) . . ?
C5A C1A H1A 125.9 . . ?
Fe02 C1B H1B 126.5 . . ?
C2B C1B Fe02 69.97(14) . . ?
C2B C1B H1B 125.5 . . ?
C2B C1B C5B 108.9(2) . . ?
C5B C1B Fe02 69.53(14) . . ?
C5B C1B H1B 125.5 . . ?
Fe03 C1C H1C 125.6 . . ?
C2C C1C Fe03 69.48(15) . . ?
C2C C1C H1C 125.7 . . ?
C2C C1C C5C 108.6(2) . . ?
C5C C1C Fe03 70.80(14) . . ?
C5C C1C H1C 125.7 . . ?
Fe1A C2A H2A 126.1 . . ?
C1A C2A Fe1A 69.70(14) . . ?
C1A C2A H2A 125.9 . . ?
C3A C2A Fe1A 69.95(14) . . ?
C3A C2A C1A 108.3(2) . . ?
C3A C2A H2A 125.9 . . ?
Fe02 C2B H2B 126.4 . . ?
C1B C2B Fe02 69.48(14) . . ?
C1B C2B H2B 126.1 . . ?
C1B C2B C3B 107.9(2) . . ?
C3B C2B Fe02 69.64(14) . . ?
C3B C2B H2B 126.1 . . ?
Fe03 C2C H2C 125.7 . . ?
C1C C2C Fe03 70.07(15) . . ?
C1C C2C H2C 125.9 . . ?
C3C C2C Fe03 69.92(15) . . ?
C3C C2C C1C 108.2(2) . . ?
C3C C2C H2C 125.9 . . ?
Fe1A C3A H3A 126.3 . . ?
C2A C3A Fe1A 69.46(14) . . ?
C2A C3A H3A 126.2 . . ?
C2A C3A C4A 107.6(2) . . ?
C4A C3A Fe1A 69.62(14) . . ?
C4A C3A H3A 126.2 . . ?
Fe02 C3B H3B 127.0 . . ?
C2B C3B Fe02 69.41(14) . . ?
C2B C3B H3B 126.2 . . ?
C4B C3B Fe02 68.96(15) . . ?
C4B C3B C2B 107.7(2) . . ?
C4B C3B H3B 126.2 . . ?
Fe03 C3C H3C 126.0 . . ?
C2C C3C Fe03 69.95(15) . . ?
C2C C3C H3C 125.9 . . ?
C2C C3C C4C 108.2(2) . . ?
C4C C3C Fe03 69.70(15) . . ?
C4C C3C H3C 125.9 . . ?
Fe1A C4A H4A 126.2 . . ?
C3A C4A Fe1A 69.68(14) . . ?
C3A C4A H4A 125.6 . . ?
C5A C4A Fe1A 70.05(14) . . ?
C5A C4A C3A 108.8(2) . . ?
C5A C4A H4A 125.6 . . ?
Fe02 C4B H4B 125.8 . . ?
C3B C4B Fe02 70.45(15) . . ?
C3B C4B H4B 125.6 . . ?
C3B C4B C5B 108.9(2) . . ?
C5B C4B Fe02 69.76(14) . . ?
C5B C4B H4B 125.6 . . ?
Fe03 C4C H4C 125.2 . . ?
C3C C4C Fe03 69.61(15) . . ?
C3C C4C H4C 125.9 . . ?
C3C C4C C5C 108.2(2) . . ?
C5C C4C Fe03 70.94(14) . . ?
C5C C4C H4C 125.9 . . ?
C1A C5A Fe1A 69.06(13) . . ?
C1A C5A C7A 126.1(2) . . ?
C4A C5A Fe1A 69.39(13) . . ?
C4A C5A C1A 107.1(2) . . ?
C4A C5A C7A 126.7(2) . . ?
C7A C5A Fe1A 130.01(17) . . ?
C1B C5B Fe02 69.48(14) . . ?
C1B C5B C4B 106.7(2) . . ?
C1B C5B C7B 127.5(2) . . ?
C4B C5B Fe02 68.95(14) . . ?
C4B C5B C7B 125.8(2) . . ?
C7B C5B Fe02 123.99(17) . . ?
C1C C5C Fe03 68.84(14) . . ?
C1C C5C C4C 106.7(2) . . ?
C1C C5C C7C 124.9(2) . . ?
C4C C5C Fe03 68.47(14) . . ?
C4C C5C C7C 127.6(2) . . ?
C7C C5C Fe03 135.60(18) . . ?
C7A C6A H6A 119.3 . . ?
C7A C6A C19A 121.3(2) . . ?
C19A C6A H6A 119.3 . . ?
C7B C6B H6B 119.1 . . ?
C19B C6B H6B 119.1 . . ?
C19B C6B C7B 121.9(2) . . ?
C7C C6C H6C 118.9 . . ?
C7C C6C C19C 122.2(2) . . ?
C19C C6C H6C 118.9 . . ?
C6A C7A C5A 119.7(2) . . ?
C8A C7A C5A 121.4(2) . . ?
C8A C7A C6A 118.7(2) . . ?
C6B C7B C5B 120.2(2) . . ?
C6B C7B C8B 118.6(2) . . ?
C8B C7B C5B 121.2(2) . . ?
C6C C7C C5C 120.1(2) . . ?
C6C C7C C8C 118.6(2) . . ?
C8C C7C C5C 120.8(2) . . ?
C7A C8A H8A 119.0 . . ?
C7A C8A C9A 122.0(2) . . ?
C9A C8A H8A 119.0 . . ?
C7B C8B H8B 119.1 . . ?
C9B C8B C7B 121.8(2) . . ?
C9B C8B H8B 119.1 . . ?
C7C C8C H8C 119.4 . . ?
C9C C8C C7C 121.3(2) . . ?
C9C C8C H8C 119.4 . . ?
C8A C9A C10A 122.9(2) . . ?
C8A C9A C20A 118.7(2) . . ?
C20A C9A C10A 118.3(2) . . ?
C8B C9B C10B 123.4(2) . . ?
C8B C9B C20B 119.0(2) . . ?
C20B C9B C10B 117.5(2) . . ?
C8C C9C C10C 122.2(2) . . ?
C8C C9C C20C 119.7(2) . . ?
C20C C9C C10C 118.0(2) . . ?
C9A C10A H10A 119.1 . . ?
C11A C10A C9A 121.8(3) . . ?
C11A C10A H10A 119.1 . . ?
C9B C10B H10B 118.9 . . ?
C11B C10B C9B 122.2(2) . . ?
C11B C10B H10B 118.9 . . ?
C9C C10C H10C 119.4 . . ?
C11C C10C C9C 121.3(2) . . ?
C11C C10C H10C 119.4 . . ?
C10A C11A H11A 119.2 . . ?
C10A C11A C12A 121.6(3) . . ?
C12A C11A H11A 119.2 . . ?
C10B C11B H11B 119.3 . . ?
C10B C11B C12B 121.3(2) . . ?
C12B C11B H11B 119.3 . . ?
C10C C11C H11C 119.2 . . ?
C10C C11C C12C 121.7(2) . . ?
C12C C11C H11C 119.2 . . ?
C13A C12A C11A 122.5(2) . . ?
C13A C12A C21A 119.7(2) . . ?
C21A C12A C11A 117.8(2) . . ?
C13B C12B C11B 123.0(2) . . ?
C13B C12B C21B 119.1(2) . . ?
C21B C12B C11B 117.9(2) . . ?
C13C C12C C11C 123.0(2) . . ?
C13C C12C C21C 118.9(2) . . ?
C21C C12C C11C 118.1(2) . . ?
C12A C13A H13A 119.4 . . ?
C12A C13A C14A 121.3(2) . . ?
C14A C13A H13A 119.4 . . ?
C12B C13B H13B 119.0 . . ?
C14B C13B C12B 121.9(2) . . ?
C14B C13B H13B 119.0 . . ?
C12C C13C H13C 119.0 . . ?
C14C C13C C12C 122.0(2) . . ?
C14C C13C H13C 119.0 . . ?
C13A C14A C26A 121.0(2) . . ?
C15A C14A C13A 118.3(2) . . ?
C15A C14A C26A 120.7(2) . . ?
C13B C14B C15B 118.3(2) . . ?
C13B C14B C26B 121.1(2) . . ?
C15B C14B C26B 120.6(2) . . ?
C13C C14C C15C 118.4(2) . . ?
C13C C14C C26C 121.6(2) . . ?
C15C C14C C26C 119.9(2) . . ?
C14A C15A H15A 118.5 . . ?
C14A C15A C16A 122.9(2) . . ?
C16A C15A H15A 118.5 . . ?
C14B C15B H15B 118.9 . . ?
C16B C15B C14B 122.2(2) . . ?
C16B C15B H15B 118.9 . . ?
C14C C15C H15C 119.1 . . ?
C16C C15C C14C 121.7(2) . . ?
C16C C15C H15C 119.1 . . ?
C15A C16A C17A 123.3(2) . . ?
C15A C16A C21A 118.1(2) . . ?
C21A C16A C17A 118.6(2) . . ?
C15B C16B C17B 122.8(2) . . ?
C15B C16B C21B 119.1(2) . . ?
C21B C16B C17B 118.0(2) . . ?
C15C C16C C17C 121.5(2) . . ?
C15C C16C C21C 119.6(2) . . ?
C21C C16C C17C 118.8(2) . . ?
C16A C17A H17A 119.3 . . ?
C18A C17A C16A 121.5(2) . . ?
C18A C17A H17A 119.3 . . ?
C16B C17B H17B 119.0 . . ?
C18B C17B C16B 122.0(2) . . ?
C18B C17B H17B 119.0 . . ?
C16C C17C H17C 119.6 . . ?
C18C C17C C16C 120.8(2) . . ?
C18C C17C H17C 119.6 . . ?
C17A C18A H18A 119.4 . . ?
C17A C18A C19A 121.2(2) . . ?
C19A C18A H18A 119.4 . . ?
C17B C18B H18B 119.3 . . ?
C17B C18B C19B 121.5(2) . . ?
C19B C18B H18B 119.3 . . ?
C17C C18C H18C 119.2 . . ?
C17C C18C C19C 121.6(2) . . ?
C19C C18C H18C 119.2 . . ?
C6A C19A C18A 121.9(2) . . ?
C6A C19A C20A 119.2(2) . . ?
C20A C19A C18A 118.7(2) . . ?
C6B C19B C18B 122.5(2) . . ?
C6B C19B C20B 119.7(2) . . ?
C20B C19B C18B 117.8(2) . . ?
C6C C19C C18C 122.8(2) . . ?
C6C C19C C20C 118.6(2) . . ?
C20C C19C C18C 118.6(2) . . ?
C9A C20A C21A 120.0(2) . . ?
C19A C20A C9A 119.9(2) . . ?
C19A C20A C21A 120.1(2) . . ?
C19B C20B C9B 119.0(2) . . ?
C21B C20B C9B 120.4(2) . . ?
C21B C20B C19B 120.6(2) . . ?
C9C C20C C19C 119.6(2) . . ?
C9C C20C C21C 120.9(2) . . ?
C21C C20C C19C 119.5(2) . . ?
C12A C21A C16A 119.6(2) . . ?
C12A C21A C20A 120.6(2) . . ?
C16A C21A C20A 119.8(2) . . ?
C12B C21B C16B 119.3(2) . . ?
C12B C21B C20B 120.6(2) . . ?
C20B C21B C16B 120.0(2) . . ?
C16C C21C C12C 119.4(2) . . ?
C16C C21C C20C 120.6(2) . . ?
C20C C21C C12C 120.0(2) . . ?
Fe02 C22A H22A 126.0 . . ?
C23A C22A Fe02 69.50(15) . . ?
C23A C22A H22A 125.8 . . ?
C23A C22A C26A 108.5(2) . . ?
C26A C22A Fe02 70.33(14) . . ?
C26A C22A H22A 125.8 . . ?
Fe03 C22B H22B 125.6 . . ?
C23B C22B Fe03 69.90(15) . . ?
C23B C22B H22B 125.6 . . ?
C23B C22B C26B 108.8(2) . . ?
C26B C22B Fe03 70.44(15) . . ?
C26B C22B H22B 125.6 . . ?
Fe1A C22C H22C 125.8 . . ?
C23C C22C Fe1A 70.04(14) . . ?
C23C C22C H22C 125.7 . . ?
C23C C22C C26C 108.7(2) . . ?
C26C C22C Fe1A 70.07(14) . . ?
C26C C22C H22C 125.7 . . ?
Fe02 C23A H23A 126.4 . . ?
C22A C23A Fe02 69.75(14) . . ?
C22A C23A H23A 126.0 . . ?
C24A C23A Fe02 69.42(15) . . ?
C24A C23A C22A 107.9(2) . . ?
C24A C23A H23A 126.0 . . ?
Fe03 C23B H23B 126.0 . . ?
C22B C23B Fe03 69.50(15) . . ?
C22B C23B H23B 126.2 . . ?
C24B C23B Fe03 69.89(15) . . ?
C24B C23B C22B 107.7(3) . . ?
C24B C23B H23B 126.2 . . ?
Fe1A C23C H23C 126.6 . . ?
C22C C23C Fe1A 69.02(14) . . ?
C22C C23C H23C 126.1 . . ?
C24C C23C Fe1A 69.88(15) . . ?
C24C C23C C22C 107.9(2) . . ?
C24C C23C H23C 126.1 . . ?
Fe02 C24A H24A 125.7 . . ?
C23A C24A Fe02 70.05(15) . . ?
C23A C24A H24A 125.8 . . ?
C23A C24A C25A 108.4(2) . . ?
C25A C24A Fe02 69.98(15) . . ?
C25A C24A H24A 125.8 . . ?
Fe03 C24B H24B 126.4 . . ?
C23B C24B Fe03 69.79(15) . . ?
C23B C24B H24B 125.9 . . ?
C25B C24B Fe03 69.50(15) . . ?
C25B C24B C23B 108.3(2) . . ?
C25B C24B H24B 125.9 . . ?
Fe1A C24C H24C 126.4 . . ?
C23C C24C Fe1A 69.65(14) . . ?
C23C C24C H24C 125.8 . . ?
C23C C24C C25C 108.3(2) . . ?
C25C C24C Fe1A 69.70(14) . . ?
C25C C24C H24C 125.8 . . ?
Fe02 C25A H25A 126.1 . . ?
C24A C25A Fe02 69.20(15) . . ?
C24A C25A H25A 125.9 . . ?
C24A C25A C26A 108.3(3) . . ?
C26A C25A Fe02 70.39(15) . . ?
C26A C25A H25A 125.9 . . ?
Fe03 C25B H25B 125.3 . . ?
C24B C25B Fe03 70.20(16) . . ?
C24B C25B H25B 125.7 . . ?
C24B C25B C26B 108.7(3) . . ?
C26B C25B Fe03 70.42(15) . . ?
C26B C25B H25B 125.7 . . ?
Fe1A C25C H25C 126.7 . . ?
C24C C25C Fe1A 69.73(14) . . ?
C24C C25C H25C 125.7 . . ?
C24C C25C C26C 108.5(2) . . ?
C26C C25C Fe1A 69.46(14) . . ?
C26C C25C H25C 125.7 . . ?
C14A C26A Fe02 128.59(17) . . ?
C22A C26A Fe02 68.93(14) . . ?
C22A C26A C14A 127.3(2) . . ?
C25A C26A Fe02 68.89(14) . . ?
C25A C26A C14A 125.8(2) . . ?
C25A C26A C22A 106.9(2) . . ?
C14B C26B Fe03 126.63(18) . . ?
C22B C26B Fe03 69.01(15) . . ?
C22B C26B C14B 127.1(2) . . ?
C22B C26B C25B 106.5(2) . . ?
C25B C26B Fe03 68.81(14) . . ?
C25B C26B C14B 126.3(3) . . ?
C14C C26C Fe1A 123.92(17) . . ?
C22C C26C Fe1A 68.85(14) . . ?
C22C C26C C14C 126.1(2) . . ?
C22C C26C C25C 106.6(2) . . ?
C25C C26C Fe1A 69.45(13) . . ?
C25C C26C C14C 127.2(2) . . ?
C2D C1D H1D 119.5 . . ?
C2D C1D C6D 121.0(3) . . ?
C6D C1D H1D 119.5 . . ?
C1D C2D H2D 120.0 . . ?
C3D C2D C1D 119.9(3) . . ?
C3D C2D H2D 120.0 . . ?
C2D C3D H3D 120.1 . . ?
C2D C3D C4D 119.8(3) . . ?
C4D C3D H3D 120.1 . . ?
C3D C4D H4D 119.9 . . ?
C3D C4D C5D 120.1(3) . . ?
C5D C4D H4D 119.9 . . ?
C4D C5D H5D 119.6 . . ?
C6D C5D C4D 120.9(3) . . ?
C6D C5D H5D 119.6 . . ?
C1D C6D C7D 120.3(3) . . ?
C5D C6D C1D 118.3(3) . . ?
C5D C6D C7D 121.4(3) . . ?
C6D C7D H7D 109.5 . . ?
C6D C7D H8D 109.5 . . ?
C6D C7D H9D 109.5 . . ?
H8D C7D H7D 109.5 . . ?
H8D C7D H9D 109.5 . . ?
H9D C7D H7D 109.5 . . ?
C2E C1E H1E 119.6 . . ?
C2E C1E C6E 120.8(3) . . ?
C6E C1E H1E 119.6 . . ?
C1E C2E H2E 119.7 . . ?
C1E C2E C3E 120.6(4) . . ?
C3E C2E H2E 119.7 . . ?
C2E C3E H3E 120.3 . . ?
C4E C3E C2E 119.4(3) . . ?
C4E C3E H3E 120.3 . . ?
C3E C4E H4E 119.8 . . ?
C3E C4E C5E 120.4(3) . . ?
C5E C4E H4E 119.8 . . ?
C4E C5E H5E 119.1 . . ?
C4E C5E C6E 121.9(3) . . ?
C6E C5E H5E 119.1 . . ?
C1E C6E C7E 121.3(3) . . ?
C5E C6E C1E 116.8(3) . . ?
C5E C6E C7E 121.9(3) . . ?
C6E C7E H7E 109.5 . . ?
C6E C7E H8E 109.5 . . ?
C6E C7E H9E 109.5 . . ?
H8E C7E H7E 109.5 . . ?
H9E C7E H7E 109.5 . . ?
H9E C7E H8E 109.5 . . ?

loop_
_geom_bond_atom_site_label_1
_geom_bond_atom_site_label_2
_geom_bond_distance
_geom_bond_site_symmetry_2
_geom_bond_publ_flag
Fe1A C1A 2.045(2) . ?
Fe1A C2A 2.044(2) . ?
Fe1A C3A 2.051(2) . ?
Fe1A C4A 2.050(2) . ?
Fe1A C5A 2.059(2) . ?
Fe1A C22C 2.032(2) . ?
Fe1A C23C 2.045(3) . ?
Fe1A C24C 2.048(2) . ?
Fe1A C25C 2.048(2) . ?
Fe1A C26C 2.048(2) . ?
Fe02 C1B 2.041(2) . ?
Fe02 C2B 2.048(2) . ?
Fe02 C3B 2.051(3) . ?
Fe02 C4B 2.031(3) . ?
Fe02 C5B 2.042(3) . ?
Fe02 C22A 2.048(2) . ?
Fe02 C23A 2.045(3) . ?
Fe02 C24A 2.036(3) . ?
Fe02 C25A 2.047(3) . ?
Fe02 C26A 2.067(2) . ?
Fe03 C1C 2.058(3) . ?
Fe03 C2C 2.050(3) . ?
Fe03 C3C 2.050(3) . ?
Fe03 C4C 2.051(2) . ?
Fe03 C5C 2.084(2) . ?
Fe03 C22B 2.053(3) . ?
Fe03 C23B 2.058(3) . ?
Fe03 C24B 2.059(3) . ?
Fe03 C25B 2.050(3) . ?
Fe03 C26B 2.072(3) . ?
C1A H1A 0.9300 . ?
C1A C2A 1.422(3) . ?
C1B H1B 0.9300 . ?
C1B C2B 1.417(4) . ?
C1B C5B 1.430(3) . ?
C1C H1C 0.9300 . ?
C1C C2C 1.420(4) . ?
C2A H2A 0.9300 . ?
C2B H2B 0.9300 . ?
C2B C3B 1.434(4) . ?
C2C H2C 0.9300 . ?
C3A C2A 1.420(4) . ?
C3A H3A 0.9300 . ?
C3A C4A 1.426(3) . ?
C3B H3B 0.9300 . ?
C3B C4B 1.416(4) . ?
C3C C2C 1.407(4) . ?
C3C H3C 0.9300 . ?
C4A H4A 0.9300 . ?
C4B H4B 0.9300 . ?
C4C C3C 1.426(4) . ?
C4C H4C 0.9300 . ?
C4C C5C 1.435(4) . ?
C5A C1A 1.433(3) . ?
C5A C4A 1.424(3) . ?
C5B C4B 1.436(4) . ?
C5B C7B 1.475(4) . ?
C5C C1C 1.429(3) . ?
C5C C7C 1.476(3) . ?
C6A H6A 0.9300 . ?
C6B H6B 0.9300 . ?
C6C H6C 0.9300 . ?
C6C C7C 1.395(4) . ?
C7A C5A 1.480(3) . ?
C7A C6A 1.401(3) . ?
C7A C8A 1.392(3) . ?
C7B C6B 1.400(3) . ?
C7C C8C 1.404(3) . ?
C8A H8A 0.9300 . ?
C8B C7B 1.400(4) . ?
C8B H8B 0.9300 . ?
C8B C9B 1.392(4) . ?
C8C H8C 0.9300 . ?
C9A C8A 1.400(3) . ?
C9A C10A 1.432(4) . ?
C9B C10B 1.435(4) . ?
C9C C8C 1.398(4) . ?
C10A H10A 0.9300 . ?
C10A C11A 1.349(4) . ?
C10B H10B 0.9300 . ?
C10C C9C 1.443(3) . ?
C10C H10C 0.9300 . ?
C11A H11A 0.9300 . ?
C11B C10B 1.352(4) . ?
C11B H11B 0.9300 . ?
C11B C12B 1.444(3) . ?
C11C C10C 1.355(4) . ?
C11C H11C 0.9300 . ?
C12A C11A 1.443(4) . ?
C12A C13A 1.396(3) . ?
C12B C13B 1.400(4) . ?
C12C C11C 1.438(4) . ?
C12C C13C 1.400(3) . ?
C13A H13A 0.9300 . ?
C13B H13B 0.9300 . ?
C13B C14B 1.397(4) . ?
C13C H13C 0.9300 . ?
C14A C13A 1.405(4) . ?
C14A C15A 1.383(4) . ?
C14A C26A 1.475(3) . ?
C14C C13C 1.393(4) . ?
C14C C15C 1.399(3) . ?
C15A H15A 0.9300 . ?
C15B C14B 1.397(4) . ?
C15B H15B 0.9300 . ?
C15B C16B 1.386(4) . ?
C15C H15C 0.9300 . ?
C16A C15A 1.406(3) . ?
C16A C17A 1.433(4) . ?
C16B C17B 1.439(4) . ?
C16C C15C 1.390(4) . ?
C16C C17C 1.440(3) . ?
C17A H17A 0.9300 . ?
C17A C18A 1.353(3) . ?
C17B H17B 0.9300 . ?
C17C H17C 0.9300 . ?
C17C C18C 1.358(4) . ?
C18A H18A 0.9300 . ?
C18B C17B 1.347(4) . ?
C18B H18B 0.9300 . ?
C18C H18C 0.9300 . ?
C19A C6A 1.402(3) . ?
C19A C18A 1.435(3) . ?
C19B C6B 1.379(4) . ?
C19B C18B 1.445(3) . ?
C19C C6C 1.398(3) . ?
C19C C18C 1.436(4) . ?
C19C C20C 1.432(3) . ?
C20A C9A 1.420(3) . ?
C20A C19A 1.416(3) . ?
C20A C21A 1.427(3) . ?
C20B C9B 1.430(3) . ?
C20B C19B 1.427(4) . ?
C20C C9C 1.413(3) . ?
C20C C21C 1.421(3) . ?
C21A C12A 1.419(3) . ?
C21A C16A 1.423(3) . ?
C21B C12B 1.418(4) . ?
C21B C16B 1.430(3) . ?
C21B C20B 1.421(4) . ?
C21C C12C 1.424(3) . ?
C21C C16C 1.415(4) . ?
C22A H22A 0.9300 . ?
C22A C23A 1.425(4) . ?
C22A C26A 1.432(4) . ?
C22B H22B 0.9300 . ?
C22C H22C 0.9300 . ?
C22C C23C 1.426(3) . ?
C23A H23A 0.9300 . ?
C23A C24A 1.413(4) . ?
C23B C22B 1.426(4) . ?
C23B H23B 0.9300 . ?
C23B C24B 1.419(4) . ?
C23C H23C 0.9300 . ?
C23C C24C 1.416(4) . ?
C24A H24A 0.9300 . ?
C24B H24B 0.9300 . ?
C24C H24C 0.9300 . ?
C25A C24A 1.424(4) . ?
C25A H25A 0.9300 . ?
C25B C24B 1.416(4) . ?
C25B H25B 0.9300 . ?
C25C C24C 1.420(4) . ?
C25C H25C 0.9300 . ?
C26A C25A 1.431(4) . ?
C26B C14B 1.474(4) . ?
C26B C22B 1.429(4) . ?
C26B C25B 1.436(4) . ?
C26C C14C 1.478(3) . ?
C26C C22C 1.431(4) . ?
C26C C25C 1.437(3) . ?
C1D H1D 0.9300 . ?
C2D C1D 1.385(4) . ?
C2D H2D 0.9300 . ?
C2D C3D 1.380(4) . ?
C3D H3D 0.9300 . ?
C3D C4D 1.385(4) . ?
C4D H4D 0.9300 . ?
C5D C4D 1.388(4) . ?
C5D H5D 0.9300 . ?
C6D C1D 1.397(4) . ?
C6D C5D 1.384(4) . ?
C6D C7D 1.502(4) . ?
C7D H7D 0.9600 . ?
C7D H8D 0.9600 . ?
C7D H9D 0.9600 . ?
C1E H1E 0.9300 . ?
C1E C2E 1.359(5) . ?
C2E H2E 0.9300 . ?
C3E C2E 1.383(5) . ?
C3E H3E 0.9300 . ?
C4E C3E 1.356(5) . ?
C4E H4E 0.9300 . ?
C5E C4E 1.363(5) . ?
C5E H5E 0.9300 . ?
C6E C1E 1.401(5) . ?
C6E C5E 1.387(5) . ?
C6E C7E 1.496(5) . ?
C7E H7E 0.9600 . ?
C7E H8E 0.9600 . ?
C7E H9E 0.9600 . ?

loop_
_geom_torsion_atom_site_label_1
_geom_torsion_atom_site_label_2
_geom_torsion_atom_site_label_3
_geom_torsion_atom_site_label_4
_geom_torsion
_geom_torsion_site_symmetry_1
_geom_torsion_site_symmetry_2
_geom_torsion_site_symmetry_3
_geom_torsion_site_symmetry_4
_geom_torsion_publ_flag
Fe1A C1A C2A C3A 59.53(17) . . . . ?
Fe1A C3A C2A C1A -59.37(17) . . . . ?
Fe1A C3A C4A C5A 59.34(17) . . . . ?
Fe1A C5A C1A C2A 59.34(17) . . . . ?
Fe1A C5A C4A C3A -59.11(17) . . . . ?
Fe1A C22C C23C C24C -59.28(18) . . . . ?
Fe1A C23C C24C C25C -59.17(17) . . . . ?
Fe1A C25C C24C C23C 59.14(17) . . . . ?
Fe1A C26C C14C C13C 91.8(3) . . . . ?
Fe1A C26C C14C C15C -86.6(3) . . . . ?
Fe1A C26C C22C C23C -59.60(17) . . . . ?
Fe1A C26C C25C C24C 58.96(17) . . . . ?
Fe02 C1B C2B C3B -59.27(17) . . . . ?
Fe02 C1B C5B C4B 59.18(17) . . . . ?
Fe02 C1B C5B C7B -117.7(2) . . . . ?
Fe02 C2B C3B C4B -58.51(17) . . . . ?
Fe02 C3B C4B C5B -59.37(17) . . . . ?
Fe02 C5B C4B C3B 59.80(18) . . . . ?
Fe02 C5B C7B C6B 69.4(3) . . . . ?
Fe02 C5B C7B C8B -111.0(2) . . . . ?
Fe02 C22A C23A C24A -59.14(18) . . . . ?
Fe02 C22A C26A C14A -123.1(3) . . . . ?
Fe02 C22A C26A C25A 58.62(17) . . . . ?
Fe02 C23A C24A C25A -59.70(18) . . . . ?
Fe02 C25A C24A C23A 59.74(18) . . . . ?
Fe02 C26A C25A C24A 59.03(17) . . . . ?
Fe03 C1C C2C C3C 59.73(18) . . . . ?
Fe03 C3C C2C C1C -59.82(19) . . . . ?
Fe03 C4C C3C C2C -59.57(18) . . . . ?
Fe03 C4C C5C C1C 58.46(17) . . . . ?
Fe03 C4C C5C C7C -131.7(3) . . . . ?
Fe03 C5C C1C C2C 59.39(18) . . . . ?
Fe03 C5C C7C C6C 80.9(3) . . . . ?
Fe03 C5C C7C C8C -107.9(3) . . . . ?
Fe03 C23B C22B C26B 59.92(18) . . . . ?
Fe03 C23B C24B C25B -59.01(18) . . . . ?
Fe03 C25B C24B C23B 59.19(18) . . . . ?
Fe03 C26B C14B C13B -110.4(3) . . . . ?
Fe03 C26B C14B C15B 69.7(3) . . . . ?
Fe03 C26B C22B C23B -59.59(18) . . . . ?
Fe03 C26B C25B C24B 60.00(18) . . . . ?
C1A C5A C4A Fe1A 59.01(16) . . . . ?
C1A C5A C4A C3A -0.1(3) . . . . ?
C1B C2B C3B Fe02 59.17(17) . . . . ?
C1B C2B C3B C4B 0.7(3) . . . . ?
C1B C5B C4B Fe02 -59.52(17) . . . . ?
C1B C5B C4B C3B 0.3(3) . . . . ?
C1B C5B C7B C6B 158.5(2) . . . . ?
C1B C5B C7B C8B -21.9(4) . . . . ?
C1C C5C C7C C6C -13.9(4) . . . . ?
C1C C5C C7C C8C 157.3(2) . . . . ?
C2A C3A C4A Fe1A -59.29(17) . . . . ?
C2A C3A C4A C5A 0.0(3) . . . . ?
C2B C1B C5B Fe02 -59.05(18) . . . . ?
C2B C1B C5B C4B 0.1(3) . . . . ?
C2B C1B C5B C7B -176.8(2) . . . . ?
C2B C3B C4B Fe02 58.79(17) . . . . ?
C2B C3B C4B C5B -0.6(3) . . . . ?
C3C C4C C5C Fe03 -59.87(17) . . . . ?
C3C C4C C5C C1C -1.4(3) . . . . ?
C3C C4C C5C C7C 168.4(2) . . . . ?
C4A C3A C2A Fe1A 59.39(17) . . . . ?
C4A C3A C2A C1A 0.0(3) . . . . ?
C4A C5A C1A Fe1A -59.22(16) . . . . ?
C4A C5A C1A C2A 0.1(3) . . . . ?
C4B C5B C7B C6B -17.9(4) . . . . ?
C4B C5B C7B C8B 161.8(2) . . . . ?
C4C C3C C2C Fe03 59.41(18) . . . . ?
C4C C3C C2C C1C -0.4(3) . . . . ?
C4C C5C C1C Fe03 -58.22(17) . . . . ?
C4C C5C C1C C2C 1.2(3) . . . . ?
C4C C5C C7C C6C 178.0(2) . . . . ?
C4C C5C C7C C8C -10.8(4) . . . . ?
C5A C1A C2A Fe1A -59.62(16) . . . . ?
C5A C1A C2A C3A -0.1(3) . . . . ?
C5A C7A C6A C19A -172.9(2) . . . . ?
C5A C7A C8A C9A 172.8(2) . . . . ?
C5B C1B C2B Fe02 58.78(17) . . . . ?
C5B C1B C2B C3B -0.5(3) . . . . ?
C5B C7B C6B C19B 179.2(2) . . . . ?
C5C C1C C2C Fe03 -60.21(18) . . . . ?
C5C C1C C2C C3C -0.5(3) . . . . ?
C5C C4C C3C Fe03 60.71(17) . . . . ?
C5C C4C C3C C2C 1.1(3) . . . . ?
C5C C7C C8C C9C -168.6(2) . . . . ?
C6A C7A C5A Fe1A -118.2(2) . . . . ?
C6A C7A C5A C1A 149.8(2) . . . . ?
C6A C7A C5A C4A -25.2(4) . . . . ?
C6A C7A C8A C9A -2.5(4) . . . . ?
C6A C19A C18A C17A -175.7(2) . . . . ?
C6B C19B C18B C17B 179.2(2) . . . . ?
C6C C7C C8C C9C 2.7(4) . . . . ?
C6C C19C C18C C17C 179.1(3) . . . . ?
C6C C19C C20C C9C 0.9(3) . . . . ?
C6C C19C C20C C21C -177.6(2) . . . . ?
C7A C5A C1A Fe1A 125.0(2) . . . . ?
C7A C5A C1A C2A -175.7(2) . . . . ?
C7A C5A C4A Fe1A -125.2(2) . . . . ?
C7A C5A C4A C3A 175.7(2) . . . . ?
C7B C5B C4B Fe02 117.5(2) . . . . ?
C7B C5B C4B C3B 177.3(2) . . . . ?
C7B C8B C9B C10B 177.1(2) . . . . ?
C7B C8B C9B C20B -0.9(4) . . . . ?
C7C C5C C1C Fe03 131.6(2) . . . . ?
C7C C5C C1C C2C -169.0(2) . . . . ?
C8A C7A C5A Fe1A 66.7(3) . . . . ?
C8A C7A C5A C1A -25.3(4) . . . . ?
C8A C7A C5A C4A 159.6(2) . . . . ?
C8A C7A C6A C19A 2.5(4) . . . . ?
C8A C9A C10A C11A 176.6(3) . . . . ?
C8B C7B C6B C19B -0.5(4) . . . . ?
C8B C9B C10B C11B -176.2(2) . . . . ?
C9A C10A C11A C12A -0.2(5) . . . . ?
C9A C20A C19A C6A -1.4(4) . . . . ?
C9A C20A C19A C18A -178.0(2) . . . . ?
C9A C20A C21A C12A -0.3(4) . . . . ?
C9A C20A C21A C16A 177.3(2) . . . . ?
C9B C8B C7B C5B -178.3(2) . . . . ?
C9B C8B C7B C6B 1.4(4) . . . . ?
C9B C20B C19B C6B 1.5(4) . . . . ?
C9B C20B C19B C18B -179.2(2) . . . . ?
C9C C20C C21C C12C -1.3(4) . . . . ?
C9C C20C C21C C16C 179.5(2) . . . . ?
C10A C9A C8A C7A -176.7(3) . . . . ?
C10B C11B C12B C13B 178.0(2) . . . . ?
C10B C11B C12B C21B -0.8(4) . . . . ?
C10C C9C C8C C7C 176.1(2) . . . . ?
C11A C12A C13A C14A 178.6(3) . . . . ?
C11B C12B C13B C14B 179.1(2) . . . . ?
C11C C10C C9C C8C -176.5(2) . . . . ?
C11C C10C C9C C20C 0.4(4) . . . . ?
C11C C12C C13C C14C 179.3(2) . . . . ?
C12A C21A C16A C15A -0.6(3) . . . . ?
C12A C21A C16A C17A 178.3(2) . . . . ?
C12B C11B C10B C9B -1.4(4) . . . . ?
C12B C13B C14B C15B -0.2(4) . . . . ?
C12B C13B C14B C26B 180.0(2) . . . . ?
C12B C21B C16B C15B -1.1(4) . . . . ?
C12B C21B C16B C17B -178.5(2) . . . . ?
C12B C21B C20B C9B -2.0(4) . . . . ?
C12B C21B C20B C19B 176.6(2) . . . . ?
C12C C11C C10C C9C -0.5(4) . . . . ?
C12C C21C C16C C15C 0.0(4) . . . . ?
C12C C21C C16C C17C -179.0(2) . . . . ?
C13A C12A C11A C10A -177.9(3) . . . . ?
C13A C14A C15A C16A 0.6(4) . . . . ?
C13A C14A C26A Fe02 -76.6(3) . . . . ?
C13A C14A C26A C22A 15.1(4) . . . . ?
C13A C14A C26A C25A -167.0(2) . . . . ?
C13C C12C C11C C10C 179.5(2) . . . . ?
C13C C14C C15C C16C 0.2(4) . . . . ?
C14A C26A C25A Fe02 123.1(2) . . . . ?
C14A C26A C25A C24A -177.9(2) . . . . ?
C14B C15B C16B C17B 176.0(2) . . . . ?
C14B C15B C16B C21B -1.2(4) . . . . ?
C14B C26B C22B Fe03 -120.7(3) . . . . ?
C14B C26B C22B C23B 179.7(2) . . . . ?
C14B C26B C25B Fe03 120.6(3) . . . . ?
C14B C26B C25B C24B -179.4(2) . . . . ?
C14C C26C C22C Fe1A -117.3(2) . . . . ?
C14C C26C C22C C23C -176.9(2) . . . . ?
C14C C26C C25C Fe1A 117.6(2) . . . . ?
C14C C26C C25C C24C 176.6(2) . . . . ?
C15A C14A C13A C12A -0.6(4) . . . . ?
C15A C14A C26A Fe02 105.5(3) . . . . ?
C15A C14A C26A C22A -162.8(2) . . . . ?
C15A C14A C26A C25A 15.1(4) . . . . ?
C15A C16A C17A C18A 178.8(2) . . . . ?
C15B C16B C17B C18B -175.7(3) . . . . ?
C15C C14C C13C C12C 0.4(4) . . . . ?
C15C C16C C17C C18C -177.7(3) . . . . ?
C16A C17A C18A C19A -0.7(4) . . . . ?
C16A C21A C12A C11A -178.1(2) . . . . ?
C16A C21A C12A C13A 0.6(4) . . . . ?
C16B C15B C14B C13B 1.9(4) . . . . ?
C16B C15B C14B C26B -178.3(2) . . . . ?
C16B C21B C12B C11B -178.4(2) . . . . ?
C16B C21B C12B C13B 2.7(4) . . . . ?
C16B C21B C20B C9B 178.9(2) . . . . ?
C16B C21B C20B C19B -2.5(4) . . . . ?
C16C C17C C18C C19C -1.0(4) . . . . ?
C16C C21C C12C C11C -179.5(2) . . . . ?
C16C C21C C12C C13C 0.7(3) . . . . ?
C17A C16A C15A C14A -178.9(2) . . . . ?
C17C C16C C15C C14C 178.5(2) . . . . ?
C18A C19A C6A C7A 176.0(2) . . . . ?
C18B C19B C6B C7B 179.8(2) . . . . ?
C18C C19C C6C C7C -178.8(2) . . . . ?
C18C C19C C20C C9C -179.2(2) . . . . ?
C18C C19C C20C C21C 2.3(3) . . . . ?
C19A C20A C9A C8A 1.4(4) . . . . ?
C19A C20A C9A C10A 178.7(2) . . . . ?
C19A C20A C21A C12A -178.2(2) . . . . ?
C19A C20A C21A C16A -0.6(3) . . . . ?
C19B C18B C17B C16B -1.8(4) . . . . ?
C19B C20B C9B C8B -0.6(3) . . . . ?
C19B C20B C9B C10B -178.7(2) . . . . ?
C19C C6C C7C C5C 168.5(2) . . . . ?
C19C C6C C7C C8C -2.8(4) . . . . ?
C19C C20C C9C C8C -1.1(4) . . . . ?
C19C C20C C9C C10C -178.1(2) . . . . ?
C19C C20C C21C C12C 177.2(2) . . . . ?
C19C C20C C21C C16C -2.0(4) . . . . ?
C20A C9A C8A C7A 0.6(4) . . . . ?
C20A C9A C10A C11A -0.6(4) . . . . ?
C20A C19A C6A C7A -0.6(4) . . . . ?
C20A C19A C18A C17A 0.8(4) . . . . ?
C20A C21A C12A C11A -0.5(4) . . . . ?
C20A C21A C12A C13A 178.2(2) . . . . ?
C20A C21A C16A C15A -178.2(2) . . . . ?
C20A C21A C16A C17A 0.7(3) . . . . ?
C20B C9B C10B C11B 1.8(4) . . . . ?
C20B C19B C6B C7B -1.0(4) . . . . ?
C20B C19B C18B C17B 0.0(4) . . . . ?
C20B C21B C12B C11B 2.5(4) . . . . ?
C20B C21B C12B C13B -176.4(2) . . . . ?
C20B C21B C16B C15B 178.0(2) . . . . ?
C20B C21B C16B C17B 0.7(4) . . . . ?
C20C C9C C8C C7C -0.8(4) . . . . ?
C20C C19C C6C C7C 1.1(4) . . . . ?
C20C C19C C18C C17C -0.8(4) . . . . ?
C20C C21C C12C C11C 1.2(3) . . . . ?
C20C C21C C12C C13C -178.6(2) . . . . ?
C20C C21C C16C C15C 179.2(2) . . . . ?
C20C C21C C16C C17C 0.3(4) . . . . ?
C21A C12A C11A C10A 0.8(4) . . . . ?
C21A C12A C13A C14A 0.0(4) . . . . ?
C21A C16A C15A C14A -0.1(4) . . . . ?
C21A C16A C17A C18A -0.1(4) . . . . ?
C21A C20A C9A C8A -176.5(2) . . . . ?
C21A C20A C9A C10A 0.8(4) . . . . ?
C21A C20A C19A C6A 176.5(2) . . . . ?
C21A C20A C19A C18A -0.1(3) . . . . ?
C21B C12B C13B C14B -2.1(4) . . . . ?
C21B C16B C17B C18B 1.5(4) . . . . ?
C21B C20B C9B C8B 178.0(2) . . . . ?
C21B C20B C9B C10B -0.1(3) . . . . ?
C21B C20B C19B C6B -177.1(2) . . . . ?
C21B C20B C19B C18B 2.2(3) . . . . ?
C21C C12C C11C C10C -0.3(4) . . . . ?
C21C C12C C13C C14C -0.9(4) . . . . ?
C21C C16C C15C C14C -0.4(4) . . . . ?
C21C C16C C17C C18C 1.3(4) . . . . ?
C21C C20C C9C C8C 177.5(2) . . . . ?
C21C C20C C9C C10C 0.4(3) . . . . ?
C22A C23A C24A Fe02 59.35(18) . . . . ?
C22A C23A C24A C25A -0.4(3) . . . . ?
C22A C26A C25A Fe02 -58.64(17) . . . . ?
C22A C26A C25A C24A 0.4(3) . . . . ?
C22B C23B C24B Fe03 59.47(18) . . . . ?
C22B C23B C24B C25B 0.5(3) . . . . ?
C22B C26B C14B C13B -20.3(4) . . . . ?
C22B C26B C14B C15B 159.9(3) . . . . ?
C22B C26B C25B Fe03 -58.95(18) . . . . ?
C22B C26B C25B C24B 1.1(3) . . . . ?
C22C C23C C24C Fe1A 58.74(17) . . . . ?
C22C C23C C24C C25C -0.4(3) . . . . ?
C22C C26C C14C C13C 179.1(2) . . . . ?
C22C C26C C14C C15C 0.7(4) . . . . ?
C22C C26C C25C Fe1A -59.09(16) . . . . ?
C22C C26C C25C C24C -0.1(3) . . . . ?
C23A C22A C26A Fe02 -59.22(17) . . . . ?
C23A C22A C26A C14A 177.6(2) . . . . ?
C23A C22A C26A C25A -0.6(3) . . . . ?
C24B C23B C22B Fe03 -59.72(18) . . . . ?
C24B C23B C22B C26B 0.2(3) . . . . ?
C25B C26B C14B C13B 160.3(3) . . . . ?
C25B C26B C14B C15B -19.6(4) . . . . ?
C25B C26B C22B Fe03 58.82(17) . . . . ?
C25B C26B C22B C23B -0.8(3) . . . . ?
C25C C26C C14C C13C 3.0(4) . . . . ?
C25C C26C C14C C15C -175.4(2) . . . . ?
C25C C26C C22C Fe1A 59.48(16) . . . . ?
C25C C26C C22C C23C -0.1(3) . . . . ?
C26A C14A C13A C12A -178.5(2) . . . . ?
C26A C14A C15A C16A 178.6(2) . . . . ?
C26A C22A C23A Fe02 59.74(17) . . . . ?
C26A C22A C23A C24A 0.6(3) . . . . ?
C26A C25A C24A Fe02 -59.76(17) . . . . ?
C26A C25A C24A C23A 0.0(3) . . . . ?
C26B C25B C24B Fe03 -60.14(18) . . . . ?
C26B C25B C24B C23B -0.9(3) . . . . ?
C26C C14C C13C C12C -177.9(2) . . . . ?
C26C C14C C15C C16C 178.6(2) . . . . ?
C26C C22C C23C Fe1A 59.62(17) . . . . ?
C26C C22C C23C C24C 0.3(3) . . . . ?
C26C C25C C24C Fe1A -58.79(17) . . . . ?
C26C C25C C24C C23C 0.3(3) . . . . ?
C1D C2D C3D C4D 0.5(4) . . . . ?
C1D C6D C5D C4D 0.7(4) . . . . ?
C2D C3D C4D C5D -0.3(5) . . . . ?
C3D C2D C1D C6D 0.0(4) . . . . ?
C5D C6D C1D C2D -0.6(4) . . . . ?
C6D C5D C4D C3D -0.2(5) . . . . ?
C7D C6D C1D C2D 176.9(3) . . . . ?
C7D C6D C5D C4D -176.7(3) . . . . ?
C1E C6E C5E C4E 1.6(5) . . . . ?
C4E C3E C2E C1E 2.0(8) . . . . ?
C5E C4E C3E C2E -0.5(6) . . . . ?
C5E C6E C1E C2E 0.0(7) . . . . ?
C6E C1E C2E C3E -1.7(9) . . . . ?
C6E C5E C4E C3E -1.3(5) . . . . ?
C7E C6E C1E C2E -179.3(5) . . . . ?
C7E C6E C5E C4E -179.1(3) . . . . ?
